data_7033036
loop_
_publ_author_name
'Asha, K. S.'
'Kavyasree, P. R.'
'George, Anu'
'Mandal, Sukhendu'

_publ_section_title
;
 The role of solvents in framework dimensionality and their effect on band
 gap energy.
;
_journal_issue 3
_journal_name_full 'Dalton transactions (Cambridge, England : 2003)'
_journal_page_first 1009
_journal_page_last 1016
_journal_paper_doi 10.1039/c4dt01678e
_journal_volume 44
_journal_year 2015
_chemical_formula_sum 'C30 H27 Cd3 N4 O20'
_chemical_formula_weight 1100.75
_chemical_name_common cadmiumfurnaedicarboxylate
_chemical_name_systematic
;
 ?
;
_space_group_crystal_system monoclinic
_space_group_IT_number 14
_space_group_name_Hall '-P 2yn'
_space_group_name_H-M_alt 'P 1 21/n 1'
_symmetry_space_group_name_Hall '-P 2yn'
_symmetry_space_group_name_H-M 'P 1 21/n 1'
_atom_sites_solution_hydrogens geom
_atom_sites_solution_primary direct
_atom_sites_solution_secondary difmap
_audit_creation_method SHELXL-2014
_cell_angle_alpha 90
_cell_angle_beta 91.844(2)
_cell_angle_gamma 90
_cell_formula_units_Z 4
_cell_length_a 10.0130(4)
_cell_length_b 18.6170(8)
_cell_length_c 21.2365(8)
_cell_measurement_temperature 298(2)
_cell_volume 3956.7(3)
_computing_cell_refinement 'Bruker SMART'
_computing_data_collection 'Bruker SMART'
_computing_data_reduction 'Bruker SAINT'
_computing_molecular_graphics 'Bruker SHELXTL'
_computing_publication_material 'Bruker SHELXTL'
_computing_structure_refinement 'SHELXL-2014 (Sheldrick, 2014)'
_computing_structure_solution 'SHELXS-97 (Sheldrick, 1990)'
_diffrn_ambient_temperature 298(2)
_diffrn_measured_fraction_theta_full 0.984
_diffrn_measured_fraction_theta_max 0.977
_diffrn_measurement_device_type 'CCD area detector'
_diffrn_measurement_method 'phi and omega scans'
_diffrn_radiation_type MoK\a
_diffrn_radiation_wavelength 0.71073
_diffrn_reflns_av_R_equivalents 0.0461
_diffrn_reflns_av_unetI/netI 0.0483
_diffrn_reflns_Laue_measured_fraction_full 0.984
_diffrn_reflns_Laue_measured_fraction_max 0.977
_diffrn_reflns_limit_h_max 13
_diffrn_reflns_limit_h_min -13
_diffrn_reflns_limit_k_max 22
_diffrn_reflns_limit_k_min -24
_diffrn_reflns_limit_l_max 28
_diffrn_reflns_limit_l_min -28
_diffrn_reflns_number 35944
_diffrn_reflns_point_group_measured_fraction_full 0.984
_diffrn_reflns_point_group_measured_fraction_max 0.977
_diffrn_reflns_theta_full 25.242
_diffrn_reflns_theta_max 28.418
_diffrn_reflns_theta_min 2.477
_exptl_absorpt_coefficient_mu 1.681
_exptl_absorpt_correction_T_max 0.850
_exptl_absorpt_correction_T_min 0.752
_exptl_absorpt_correction_type empirical
_exptl_absorpt_process_details SADABS
_exptl_crystal_colour colorless
_exptl_crystal_density_diffrn 1.848
_exptl_crystal_description rodlike
_exptl_crystal_F_000 2156
_exptl_crystal_size_max 0.180
_exptl_crystal_size_mid 0.120
_exptl_crystal_size_min 0.100
_refine_diff_density_max 3.078
_refine_diff_density_min -1.432
_refine_diff_density_rms 0.195
_refine_ls_extinction_method none
_refine_ls_goodness_of_fit_ref 1.084
_refine_ls_hydrogen_treatment none
_refine_ls_matrix_type full
_refine_ls_number_parameters 480
_refine_ls_number_reflns 9731
_refine_ls_number_restraints 0
_refine_ls_restrained_S_all 1.084
_refine_ls_R_factor_all 0.0865
_refine_ls_R_factor_gt 0.0670
_refine_ls_shift/su_max 0.001
_refine_ls_shift/su_mean 0.000
_refine_ls_structure_factor_coef Fsqd
_refine_ls_weighting_details 'w=1/[\s^2^(Fo^2^)+(0.0762P)^2^+41.3041P] where P=(Fo^2^+2Fc^2^)/3'
_refine_ls_weighting_scheme calc
_refine_ls_wR_factor_gt 0.1740
_refine_ls_wR_factor_ref 0.1869
_reflns_Friedel_coverage 0.000
_reflns_number_gt 7673
_reflns_number_total 9731
_reflns_threshold_expression 'I > 2\s(I)'
_cod_data_source_file c4dt01678e2.cif
_cod_data_source_block compound1
_cod_depositor_comments 'Adding full bibliography for 7033036--7033037.cif.'
_cod_database_code 7033036
_shelx_space_group_comment
;
The symmetry employed for this shelxl refinement is uniquely defined
by the following loop, which should always be used as a source of
symmetry information in preference to the above space-group names.
They are only intended as comments.
;
_shelx_estimated_absorpt_t_min 0.752
_shelx_estimated_absorpt_t_max 0.850
_shelxl_version_number 2014-3

loop_
_space_group_symop_operation_xyz
'x, y, z'
'-x+1/2, y+1/2, -z+1/2'
'-x, -y, -z'
'x-1/2, -y-1/2, z-1/2'

loop_
_atom_site_label
_atom_site_type_symbol
_atom_site_fract_x
_atom_site_fract_y
_atom_site_fract_z
_atom_site_U_iso_or_equiv
_atom_site_adp_type
_atom_site_occupancy
_atom_site_site_symmetry_order
_atom_site_calc_flag
_atom_site_refinement_flags_posn
_atom_site_refinement_flags_adp
Cd1 Cd 0.91779(6) 0.39542(4) 0.22708(3) 0.03848(17) Uani 1 1 d . .
Cd2 Cd 0.30488(5) 0.37400(3) 0.32806(2) 0.02474(14) Uani 1 1 d . .
Cd3 Cd 0.31395(5) 0.32685(3) 0.14642(2) 0.02273(13) Uani 1 1 d . .
O1 O 1.0566(5) 0.3756(3) 0.3122(3) 0.0361(13) Uani 1 1 d . .
O10 O 0.1499(6) 0.3273(4) 0.3962(3) 0.0419(14) Uani 1 1 d . .
O18 O 0.8034(5) 0.3523(3) 0.3593(2) 0.0281(11) Uani 1 1 d . .
O8 O 0.4659(5) 0.3130(4) 0.3951(3) 0.0403(14) Uani 1 1 d . .
O12 O 0.3083(6) 0.2866(3) 0.2527(3) 0.0331(12) Uani 1 1 d . .
O15 O 0.4632(5) 0.3009(4) 0.0634(3) 0.0470(17) Uani 1 1 d . .
O3 O 1.0615(5) 0.3447(3) 0.1601(2) 0.0330(12) Uani 1 1 d . .
O20 O 0.8038(5) 0.3228(3) 0.1094(2) 0.0278(11) Uani 1 1 d . .
O16 O 0.1449(5) 0.3073(3) 0.0714(3) 0.0363(13) Uani 1 1 d . .
O17 O 0.3152(7) 0.4457(3) 0.1425(3) 0.0465(15) Uani 1 1 d . .
O11 O 0.2866(8) 0.4541(3) 0.2455(3) 0.0513(17) Uani 1 1 d . .
O19 O 0.2558(6) 0.5984(3) 0.2364(2) 0.0319(12) Uani 1 1 d . .
O5 O 0.7001(6) 0.4163(4) 0.2268(3) 0.0425(14) Uani 1 1 d . .
H5A H 0.6734 0.4156 0.2644 0.064 Uiso 1 1 d R U
H5B H 0.6597 0.3839 0.2054 0.064 Uiso 1 1 d R U
O4 O 0.9073(10) 0.4778(5) 0.1415(5) 0.077(3) Uani 1 1 d . .
C17 C 0.8069(18) 0.4902(7) 0.1095(6) 0.079(4) Uani 1 1 d . .
H17 H 0.7283 0.4674 0.1205 0.095 Uiso 1 1 calc R U
N1 N 0.8011(18) 0.5337(8) 0.0603(7) 0.107(5) Uani 1 1 d . .
O6 O 0.9148(15) 0.5056(5) 0.2838(8) 0.150(7) Uani 1 1 d . .
C18 C 0.985(2) 0.5324(9) 0.3234(9) 0.099(6) Uani 1 1 d . .
H18 H 1.0764 0.5328 0.3160 0.119 Uiso 1 1 calc R U
N2 N 0.9475(17) 0.5619(9) 0.3772(10) 0.127(7) Uani 1 1 d . .
C1 C 1.0476(7) 0.3439(4) 0.3633(4) 0.0297(15) Uani 1 1 d . .
C2 C 0.9159(7) 0.3255(5) 0.3889(3) 0.0311(16) Uani 1 1 d . .
C5 C 0.6986(7) 0.3235(4) 0.3907(3) 0.0270(15) Uani 1 1 d . .
C6 C 0.5614(7) 0.3432(5) 0.3676(4) 0.0303(16) Uani 1 1 d . .
C12 C 0.5610(7) 0.3128(4) 0.0983(4) 0.0295(15) Uani 1 1 d . .
O14 O 0.5519(5) 0.3288(4) 0.1562(3) 0.0444(16) Uani 1 1 d . .
C13 C 0.6963(7) 0.3043(5) 0.0720(4) 0.0311(16) Uani 1 1 d . .
C14 C 0.7363(8) 0.2819(6) 0.0158(4) 0.043(2) Uani 1 1 d . .
H14 H 0.6816 0.2676 -0.0181 0.051 Uiso 1 1 calc R U
C15 C 0.8768(8) 0.2839(5) 0.0178(4) 0.038(2) Uani 1 1 d . .
H15 H 0.9328 0.2696 -0.0140 0.046 Uiso 1 1 calc R U
C16 C 0.9141(6) 0.3104(4) 0.0743(3) 0.0236(13) Uani 1 1 d . .
C20 C 0.0477(7) 0.3226(4) 0.1045(4) 0.0273(14) Uani 1 1 d . .
O13 O 0.2879(7) 0.2050(3) 0.1788(3) 0.0420(14) Uani 1 1 d . .
C22 C 0.2876(7) 0.2220(4) 0.2352(3) 0.0263(14) Uani 1 1 d . .
C11 C 0.2362(8) 0.6676(4) 0.2156(4) 0.0285(15) Uani 1 1 d . .
C7 C 0.2937(8) 0.4794(4) 0.1920(4) 0.0319(16) Uani 1 1 d . .
C8 C 0.2746(8) 0.5575(4) 0.1837(3) 0.0291(15) Uani 1 1 d . .
C10 C 0.2421(11) 0.6704(5) 0.1528(4) 0.045(2) Uani 1 1 d . .
H10 H 0.2309 0.7111 0.1279 0.054 Uiso 1 1 calc R U
C9 C 0.2684(11) 0.6006(5) 0.1314(4) 0.044(2) Uani 1 1 d . .
H9 H 0.2795 0.5864 0.0898 0.053 Uiso 1 1 calc R U
O7 O 0.5456(6) 0.3866(4) 0.3249(3) 0.0431(15) Uani 1 1 d . .
O9 O 0.3272(9) 0.4762(4) 0.3897(4) 0.064(2) Uani 1 1 d . .
C19 C 0.3927(15) 0.5261(6) 0.3686(8) 0.080(4) Uani 1 1 d . .
H19 H 0.4069 0.5236 0.3255 0.096 Uiso 1 1 calc R U
N3 N 0.4441(15) 0.5806(7) 0.3961(9) 0.113(6) Uani 1 1 d . .
C4 C 0.7444(8) 0.2837(5) 0.4394(4) 0.0370(18) Uani 1 1 d . .
H4 H 0.6928 0.2594 0.4682 0.044 Uiso 1 1 calc R U
C3 C 0.8836(8) 0.2852(5) 0.4389(4) 0.0357(18) Uani 1 1 d . .
H3 H 0.9425 0.2629 0.4674 0.043 Uiso 1 1 calc R U
O2 O 0.8746(9) 0.2715(5) 0.2441(4) 0.065(2) Uani 1 1 d . .
C21 C 0.7761(14) 0.2444(7) 0.2551(5) 0.062(3) Uani 1 1 d . .
H21 H 0.6996 0.2700 0.2431 0.075 Uiso 1 1 calc R U
N4 N 0.7543(12) 0.1811(6) 0.2826(5) 0.072(3) Uani 1 1 d . .
C23 C 0.6213(18) 0.1585(10) 0.3016(9) 0.103(5) Uiso 1 1 d . .
H23A H 0.6090 0.1718 0.3447 0.155 Uiso 1 1 calc R U
H23B H 0.6131 0.1074 0.2973 0.155 Uiso 1 1 calc R U
H23C H 0.5545 0.1816 0.2752 0.155 Uiso 1 1 calc R U
C28 C 0.868(2) 0.1382(10) 0.3087(9) 0.112(6) Uiso 1 1 d . .
H28A H 0.9498 0.1636 0.3026 0.169 Uiso 1 1 calc R U
H28B H 0.8706 0.0927 0.2875 0.169 Uiso 1 1 calc R U
H28C H 0.8565 0.1305 0.3529 0.169 Uiso 1 1 calc R U
C26 C 0.519(3) 0.6407(14) 0.3664(12) 0.143(8) Uiso 1 1 d . .
H26A H 0.5973 0.6222 0.3476 0.214 Uiso 1 1 calc R U
H26B H 0.5437 0.6755 0.3980 0.214 Uiso 1 1 calc R U
H26C H 0.4624 0.6631 0.3346 0.214 Uiso 1 1 calc R U
C27 C 1.039(3) 0.5977(13) 0.4194(12) 0.147(9) Uiso 1 1 d . .
H27A H 1.1115 0.5659 0.4308 0.220 Uiso 1 1 calc R U
H27B H 0.9942 0.6119 0.4566 0.220 Uiso 1 1 calc R U
H27C H 1.0742 0.6395 0.3992 0.220 Uiso 1 1 calc R U
C29 C 0.916(3) 0.5726(18) 0.0395(16) 0.209(14) Uiso 1 1 d . .
H29A H 0.9831 0.5739 0.0728 0.313 Uiso 1 1 calc R U
H29B H 0.8901 0.6208 0.0285 0.313 Uiso 1 1 calc R U
H29C H 0.9510 0.5492 0.0033 0.313 Uiso 1 1 calc R U
C30 C 0.406(4) 0.6031(19) 0.4525(18) 0.198(14) Uiso 1 1 d . .
C31 C 0.686(3) 0.5509(14) 0.0260(12) 0.137(8) Uiso 1 1 d . .
C33 C 0.812(5) 0.551(2) 0.392(2) 0.259(19) Uiso 1 1 d . .

loop_
_atom_site_aniso_label
_atom_site_aniso_U_11
_atom_site_aniso_U_22
_atom_site_aniso_U_33
_atom_site_aniso_U_23
_atom_site_aniso_U_13
_atom_site_aniso_U_12
Cd1 0.0352(3) 0.0512(4) 0.0292(3) 0.0026(3) 0.0029(2) 0.0005(3)
Cd2 0.0199(2) 0.0282(3) 0.0261(3) 0.00147(19) 0.00007(18) -0.00028(19)
Cd3 0.0182(2) 0.0254(3) 0.0247(2) 0.00009(18) 0.00162(17) -0.00024(18)
O1 0.026(3) 0.048(4) 0.034(3) 0.008(2) 0.004(2) -0.005(2)
O10 0.023(3) 0.055(4) 0.047(3) 0.017(3) -0.002(2) 0.006(3)
O18 0.016(2) 0.044(3) 0.025(2) 0.010(2) -0.0004(18) 0.002(2)
O8 0.020(3) 0.062(4) 0.040(3) 0.011(3) 0.004(2) -0.005(3)
O12 0.047(3) 0.021(3) 0.032(3) -0.001(2) 0.003(2) -0.004(2)
O15 0.018(3) 0.082(5) 0.041(3) -0.019(3) 0.001(2) -0.003(3)
O3 0.018(2) 0.054(4) 0.027(3) 0.000(2) -0.0025(19) 0.002(2)
O20 0.017(2) 0.043(3) 0.024(2) -0.007(2) 0.0027(18) 0.000(2)
O16 0.019(3) 0.055(4) 0.035(3) -0.004(3) 0.003(2) 0.006(2)
O17 0.063(4) 0.031(3) 0.047(4) 0.000(3) 0.013(3) 0.000(3)
O11 0.079(5) 0.030(3) 0.044(4) 0.016(3) 0.000(3) 0.007(3)
O19 0.048(3) 0.022(3) 0.026(3) 0.002(2) 0.002(2) 0.005(2)
O5 0.046(4) 0.054(4) 0.028(3) 0.005(3) 0.005(2) -0.006(3)
O4 0.092(7) 0.068(6) 0.073(6) 0.032(5) 0.029(5) 0.015(5)
C17 0.138(14) 0.056(7) 0.043(6) 0.006(5) 0.015(7) 0.030(8)
N1 0.160(15) 0.085(10) 0.079(9) 0.022(7) 0.031(9) 0.039(9)
O6 0.187(14) 0.045(6) 0.208(15) -0.008(7) -0.140(13) 0.002(7)
C18 0.110(13) 0.071(10) 0.115(14) -0.021(9) -0.038(11) 0.002(9)
N2 0.097(11) 0.106(12) 0.176(17) -0.054(12) -0.045(11) 0.012(9)
C1 0.021(3) 0.039(4) 0.030(4) -0.007(3) 0.001(3) -0.003(3)
C2 0.022(3) 0.052(5) 0.019(3) 0.001(3) 0.000(2) -0.003(3)
C5 0.017(3) 0.042(4) 0.023(3) 0.003(3) 0.005(2) 0.001(3)
C6 0.017(3) 0.044(4) 0.030(4) -0.001(3) -0.005(3) 0.000(3)
C12 0.019(3) 0.039(4) 0.031(4) -0.006(3) 0.006(3) -0.002(3)
O14 0.020(3) 0.078(5) 0.035(3) -0.015(3) 0.004(2) -0.003(3)
C13 0.013(3) 0.048(5) 0.033(4) -0.008(3) 0.001(3) -0.002(3)
C14 0.024(4) 0.072(7) 0.032(4) -0.020(4) -0.004(3) -0.003(4)
C15 0.023(4) 0.069(6) 0.024(4) -0.011(4) 0.006(3) 0.003(4)
C16 0.016(3) 0.032(4) 0.023(3) 0.005(3) 0.004(2) 0.003(3)
C20 0.021(3) 0.029(4) 0.031(4) 0.004(3) 0.000(3) 0.002(3)
O13 0.066(4) 0.032(3) 0.028(3) -0.002(2) 0.001(3) -0.003(3)
C22 0.028(4) 0.026(3) 0.025(3) 0.002(3) 0.001(3) -0.002(3)
C11 0.033(4) 0.022(3) 0.030(4) 0.003(3) -0.002(3) 0.000(3)
C7 0.036(4) 0.022(4) 0.038(4) 0.003(3) 0.001(3) -0.002(3)
C8 0.037(4) 0.025(4) 0.025(3) -0.001(3) 0.003(3) -0.001(3)
C10 0.081(7) 0.025(4) 0.028(4) 0.000(3) 0.003(4) 0.009(4)
C9 0.079(7) 0.026(4) 0.028(4) 0.002(3) 0.003(4) 0.003(4)
O7 0.025(3) 0.068(5) 0.036(3) 0.019(3) 0.002(2) 0.007(3)
O9 0.087(6) 0.055(5) 0.052(4) -0.025(4) 0.004(4) 0.008(4)
C19 0.096(10) 0.036(6) 0.106(11) -0.007(6) -0.049(9) -0.005(6)
N3 0.097(10) 0.067(8) 0.174(16) -0.066(9) -0.031(10) 0.003(7)
C4 0.029(4) 0.050(5) 0.033(4) 0.015(4) 0.003(3) 0.002(3)
C3 0.024(4) 0.056(5) 0.027(4) 0.008(3) 0.000(3) 0.007(3)
O2 0.076(6) 0.065(5) 0.053(4) 0.004(4) 0.019(4) -0.016(4)
C21 0.079(9) 0.057(7) 0.050(6) -0.006(5) -0.007(6) -0.012(6)
N4 0.080(7) 0.058(6) 0.077(7) 0.016(5) -0.010(6) -0.012(5)

loop_
_atom_type_symbol
_atom_type_description
_atom_type_scat_dispersion_real
_atom_type_scat_dispersion_imag
_atom_type_scat_source
C C 0.0033 0.0016 'International Tables Vol C Tables 4.2.6.8 and 6.1.1.4'
H H 0.0000 0.0000 'International Tables Vol C Tables 4.2.6.8 and 6.1.1.4'
O O 0.0106 0.0060 'International Tables Vol C Tables 4.2.6.8 and 6.1.1.4'
Cd Cd -0.8075 1.2024 'International Tables Vol C Tables 4.2.6.8 and 6.1.1.4'
N N 0.0061 0.0033 'International Tables Vol C Tables 4.2.6.8 and 6.1.1.4'

loop_
_geom_angle_atom_site_label_1
_geom_angle_atom_site_label_2
_geom_angle_atom_site_label_3
_geom_angle
_geom_angle_site_symmetry_1
_geom_angle_site_symmetry_3
O5 Cd1 O3 135.9(2) . .
O5 Cd1 O1 127.4(2) . .
O3 Cd1 O1 92.7(2) . .
O5 Cd1 O4 82.3(3) . .
O3 Cd1 O4 78.6(3) . .
O1 Cd1 O4 136.3(3) . .
O5 Cd1 O2 89.2(3) . .
O3 Cd1 O2 79.2(2) . .
O1 Cd1 O2 80.3(3) . .
O4 Cd1 O2 137.6(3) . .
O5 Cd1 O6 79.7(4) . .
O3 Cd1 O6 134.2(5) . .
O1 Cd1 O6 75.8(3) . .
O4 Cd1 O6 80.2(4) . .
O2 Cd1 O6 138.9(5) . .
O12 Cd2 O11 86.0(2) . .
O12 Cd2 O9 168.0(3) . .
O11 Cd2 O9 84.4(3) . .
O12 Cd2 O10 101.2(2) . .
O11 Cd2 O10 132.6(2) . .
O9 Cd2 O10 90.6(3) . .
O12 Cd2 O8 93.1(2) . .
O11 Cd2 O8 142.4(2) . .
O9 Cd2 O8 90.1(3) . .
O10 Cd2 O8 84.42(19) . .
O12 Cd2 O7 90.7(2) . .
O11 Cd2 O7 88.4(2) . .
O9 Cd2 O7 81.8(3) . .
O10 Cd2 O7 137.5(2) . .
O8 Cd2 O7 54.03(19) . .
O12 Cd2 O1 87.2(2) . 1_455
O11 Cd2 O1 80.5(2) . 1_455
O9 Cd2 O1 98.3(3) . 1_455
O10 Cd2 O1 53.65(19) . 1_455
O8 Cd2 O1 137.05(19) . 1_455
O7 Cd2 O1 168.81(19) . 1_455
O12 Cd2 C6 91.7(2) . .
O11 Cd2 C6 114.8(3) . .
O9 Cd2 C6 85.8(3) . .
O10 Cd2 C6 111.7(2) . .
O8 Cd2 C6 27.6(2) . .
O7 Cd2 C6 26.5(2) . .
O1 Cd2 C6 164.5(2) 1_455 .
O17 Cd3 O16 97.8(2) . .
O17 Cd3 O12 110.5(2) . .
O16 Cd3 O12 124.3(2) . .
O17 Cd3 O14 88.9(3) . .
O16 Cd3 O14 140.21(19) . .
O12 Cd3 O14 88.6(2) . .
O17 Cd3 O13 164.0(2) . .
O16 Cd3 O13 87.9(2) . .
O12 Cd3 O13 54.66(18) . .
O14 Cd3 O13 96.2(2) . .
O17 Cd3 O15 99.7(2) . .
O16 Cd3 O15 85.50(19) . .
O12 Cd3 O15 131.9(2) . .
O14 Cd3 O15 54.72(19) . .
O13 Cd3 O15 95.6(2) . .
O17 Cd3 O3 83.2(2) . 1_455
O16 Cd3 O3 53.10(17) . 1_455
O12 Cd3 O3 83.10(19) . 1_455
O14 Cd3 O3 165.82(19) . 1_455
O13 Cd3 O3 88.5(2) . 1_455
O15 Cd3 O3 138.30(18) . 1_455
O17 Cd3 C12 94.3(2) . .
O16 Cd3 C12 112.3(2) . .
O12 Cd3 C12 112.1(2) . .
O14 Cd3 C12 27.9(2) . .
O13 Cd3 C12 97.3(2) . .
O15 Cd3 C12 26.9(2) . .
O3 Cd3 C12 164.4(2) 1_455 .
O17 Cd3 C22 137.8(2) . .
O16 Cd3 C22 106.1(2) . .
O12 Cd3 C22 27.75(19) . .
O14 Cd3 C22 94.0(2) . .
O13 Cd3 C22 27.0(2) . .
O15 Cd3 C22 116.1(2) . .
O3 Cd3 C22 84.1(2) 1_455 .
C12 Cd3 C22 107.5(2) . .
C1 O1 Cd1 135.4(5) . .
C1 O1 Cd2 88.6(4) . 1_655
Cd1 O1 Cd2 133.6(2) . 1_655
C1 O10 Cd2 96.3(5) 1_455 .
C2 O18 C5 105.3(5) . .
C6 O8 Cd2 91.1(5) . .
C22 O12 Cd2 150.7(5) . .
C22 O12 Cd3 91.7(4) . .
Cd2 O12 Cd3 116.2(2) . .
C12 O15 Cd3 91.3(5) . .
C20 O3 Cd1 132.5(5) 1_655 .
C20 O3 Cd3 86.0(4) 1_655 1_655
Cd1 O3 Cd3 140.5(2) . 1_655
C13 O20 C16 106.0(5) . .
C20 O16 Cd3 98.2(5) . .
C7 O17 Cd3 117.9(5) . .
C7 O11 Cd2 160.3(6) . .
C8 O19 C11 106.3(6) . .
Cd1 O5 H5A 109.5 . .
Cd1 O5 H5B 109.2 . .
H5A O5 H5B 109.5 . .
C17 O4 Cd1 124.4(9) . .
O4 C17 N1 124.9(17) . .
O4 C17 H17 117.6 . .
N1 C17 H17 117.6 . .
C17 N1 C31 125(2) . .
C17 N1 C29 122(2) . .
C31 N1 C29 112(2) . .
C18 O6 Cd1 134.6(12) . .
O6 C18 N2 127(2) . .
O6 C18 H18 116.6 . .
N2 C18 H18 116.6 . .
C18 N2 C33 116(2) . .
C18 N2 C27 122(2) . .
C33 N2 C27 122(3) . .
O1 C1 O10 121.4(7) . 1_655
O1 C1 C2 121.4(7) . .
O10 C1 C2 117.1(7) 1_655 .
C3 C2 O18 110.5(6) . .
C3 C2 C1 131.1(7) . .
O18 C2 C1 118.4(6) . .
C4 C5 O18 110.1(6) . .
C4 C5 C6 132.8(7) . .
O18 C5 C6 117.0(6) . .
O7 C6 O8 123.6(7) . .
O7 C6 C5 120.3(7) . .
O8 C6 C5 116.1(7) . .
O7 C6 Cd2 62.3(4) . .
O8 C6 Cd2 61.3(4) . .
C5 C6 Cd2 177.3(6) . .
O15 C12 O14 123.0(7) . .
O15 C12 C13 118.1(7) . .
O14 C12 C13 118.8(7) . .
O15 C12 Cd3 61.8(4) . .
O14 C12 Cd3 61.3(4) . .
C13 C12 Cd3 179.4(6) . .
C12 O14 Cd3 90.8(4) . .
C14 C13 O20 110.2(6) . .
C14 C13 C12 132.1(7) . .
O20 C13 C12 117.7(6) . .
C13 C14 C15 107.1(7) . .
C13 C14 H14 126.5 . .
C15 C14 H14 126.5 . .
C16 C15 C14 106.6(6) . .
C16 C15 H15 126.7 . .
C14 C15 H15 126.7 . .
C15 C16 O20 110.0(6) . .
C15 C16 C20 131.7(6) . 1_655
O20 C16 C20 118.1(6) . 1_655
O16 C20 O3 122.6(7) . 1_455
O16 C20 C16 115.5(7) . 1_455
O3 C20 C16 121.8(6) 1_455 1_455
C22 O13 Cd3 92.3(5) . .
O13 C22 O12 121.2(7) . .
O13 C22 C11 120.8(7) . 2_545
O12 C22 C11 118.0(6) . 2_545
O13 C22 Cd3 60.8(4) . .
O12 C22 Cd3 60.6(4) . .
C11 C22 Cd3 175.8(5) 2_545 .
C10 C11 O19 110.2(7) . .
C10 C11 C22 133.6(7) . 2
O19 C11 C22 116.2(6) . 2
O11 C7 O17 126.9(8) . .
O11 C7 C8 118.4(7) . .
O17 C7 C8 114.7(7) . .
C9 C8 O19 109.4(7) . .
C9 C8 C7 132.6(7) . .
O19 C8 C7 118.0(6) . .
C11 C10 C9 107.6(8) . .
C11 C10 H10 126.2 . .
C9 C10 H10 126.2 . .
C8 C9 C10 106.4(7) . .
C8 C9 H9 126.8 . .
C10 C9 H9 126.8 . .
C6 O7 Cd2 91.2(5) . .
C19 O9 Cd2 117.2(9) . .
O9 C19 N3 130.3(18) . .
O9 C19 H19 114.9 . .
N3 C19 H19 114.9 . .
C19 N3 C30 123(2) . .
C19 N3 C26 127(2) . .
C30 N3 C26 108(2) . .
C5 C4 C3 107.5(7) . .
C5 C4 H4 126.3 . .
C3 C4 H4 126.3 . .
C2 C3 C4 106.5(7) . .
C2 C3 H3 126.8 . .
C4 C3 H3 126.8 . .
C21 O2 Cd1 128.6(10) . .
O2 C21 N4 129.4(14) . .
O2 C21 H21 115.3 . .
N4 C21 H21 115.3 . .
C21 N4 C23 122.4(13) . .
C21 N4 C28 120.3(13) . .
C23 N4 C28 115.9(13) . .
N4 C23 H23A 109.5 . .
N4 C23 H23B 109.5 . .
H23A C23 H23B 109.5 . .
N4 C23 H23C 109.5 . .
H23A C23 H23C 109.5 . .
H23B C23 H23C 109.5 . .
N4 C28 H28A 109.5 . .
N4 C28 H28B 109.5 . .
H28A C28 H28B 109.5 . .
N4 C28 H28C 109.5 . .
H28A C28 H28C 109.5 . .
H28B C28 H28C 109.5 . .
N3 C26 H26A 109.5 . .
N3 C26 H26B 109.5 . .
H26A C26 H26B 109.5 . .
N3 C26 H26C 109.5 . .
H26A C26 H26C 109.5 . .
H26B C26 H26C 109.5 . .
N2 C27 H27A 109.5 . .
N2 C27 H27B 109.5 . .
H27A C27 H27B 109.5 . .
N2 C27 H27C 109.5 . .
H27A C27 H27C 109.5 . .
H27B C27 H27C 109.5 . .
N1 C29 H29A 109.5 . .
N1 C29 H29B 109.5 . .
H29A C29 H29B 109.5 . .
N1 C29 H29C 109.5 . .
H29A C29 H29C 109.5 . .
H29B C29 H29C 109.5 . .

loop_
_geom_bond_atom_site_label_1
_geom_bond_atom_site_label_2
_geom_bond_distance
_geom_bond_site_symmetry_2
Cd1 O5 2.214(6) .
Cd1 O3 2.262(5) .
Cd1 O1 2.274(6) .
Cd1 O4 2.377(8) .
Cd1 O2 2.377(8) .
Cd1 O6 2.379(12) .
Cd2 O12 2.284(5) .
Cd2 O11 2.304(6) .
Cd2 O9 2.317(7) .
Cd2 O10 2.325(6) .
Cd2 O8 2.402(6) .
Cd2 O7 2.425(6) .
Cd2 O1 2.499(5) 1_455
Cd2 C6 2.737(7) .
Cd3 O17 2.214(6) .
Cd3 O16 2.316(6) .
Cd3 O12 2.381(5) .
Cd3 O14 2.385(5) .
Cd3 O13 2.386(6) .
Cd3 O15 2.397(6) .
Cd3 O3 2.575(5) 1_455
Cd3 C12 2.719(7) .
Cd3 C22 2.732(7) .
O1 C1 1.241(10) .
O1 Cd2 2.499(5) 1_655
O10 C1 1.261(9) 1_455
O18 C2 1.368(9) .
O18 C5 1.372(8) .
O8 C6 1.267(9) .
O12 C22 1.273(9) .
O15 C12 1.229(9) .
O3 C20 1.255(9) 1_655
O3 Cd3 2.575(5) 1_655
O20 C13 1.362(9) .
O20 C16 1.371(8) .
O16 C20 1.251(9) .
O17 C7 1.249(10) .
O11 C7 1.234(10) .
O19 C8 1.372(9) .
O19 C11 1.373(9) .
O5 H5A 0.8502 .
O5 H5B 0.8501 .
O4 C17 1.217(18) .
C17 N1 1.322(17) .
C17 H17 0.9300 .
N1 C31 1.38(3) .
N1 C29 1.44(3) .
O6 C18 1.189(18) .
C18 N2 1.33(2) .
C18 H18 0.9300 .
N2 C33 1.41(5) .
N2 C27 1.43(3) .
C1 O10 1.261(9) 1_655
C1 C2 1.482(10) .
C2 C3 1.346(11) .
C5 C4 1.339(11) .
C5 C6 1.490(10) .
C6 O7 1.220(10) .
C12 O14 1.271(9) .
C12 C13 1.491(10) .
C13 C14 1.337(11) .
C14 C15 1.406(11) .
C14 H14 0.9300 .
C15 C16 1.340(10) .
C15 H15 0.9300 .
C16 C20 1.482(10) 1_655
C20 O3 1.255(9) 1_455
C20 C16 1.482(10) 1_455
O13 C22 1.240(9) .
C22 C11 1.480(10) 2_545
C11 C10 1.338(11) .
C11 C22 1.480(10) 2
C7 C8 1.476(10) .
C8 C9 1.370(11) .
C10 C9 1.404(12) .
C10 H10 0.9300 .
C9 H9 0.9300 .
O9 C19 1.230(16) .
C19 N3 1.272(15) .
C19 H19 0.9300 .
N3 C30 1.34(4) .
N3 C26 1.50(3) .
C4 C3 1.395(11) .
C4 H4 0.9300 .
C3 H3 0.9300 .
O2 C21 1.139(14) .
C21 N4 1.337(15) .
C21 H21 0.9300 .
N4 C23 1.46(2) .
N4 C28 1.48(2) .
C23 H23A 0.9600 .
C23 H23B 0.9600 .
C23 H23C 0.9600 .
C28 H28A 0.9600 .
C28 H28B 0.9600 .
C28 H28C 0.9600 .
C26 H26A 0.9600 .
C26 H26B 0.9600 .
C26 H26C 0.9600 .
C27 H27A 0.9600 .
C27 H27B 0.9600 .
C27 H27C 0.9600 .
C29 H29A 0.9600 .
C29 H29B 0.9600 .
C29 H29C 0.9600 .
